data_7033390
loop_
_publ_author_name
'Snyder, Christopher J.'
'Zavalij, Peter'
'Bowen, Kit'
'Schn\"ockel, Hansgeorg'
'Eichhorn, Bryan'

_publ_section_title
;
 Synthesis, structure, and properties of a dialumane supported by
 pyrazolate ligands.
;
_journal_issue 7
_journal_name_full 'Dalton transactions (Cambridge, England : 2003)'
_journal_page_first 2956
_journal_page_last 2958
_journal_paper_doi 10.1039/c4dt03533j
_journal_volume 44
_journal_year 2015
_chemical_formula_moiety 'C90 H66 Al2 N12 Na2, C7 H8'
_chemical_formula_sum 'C97 H74 Al2 N12 Na2'
_chemical_formula_weight 1507.62
_chemical_name_common Al-complex
_chemical_name_systematic
;
Al-complex AlPh2pz
;
_chemical_properties_physical 'Air-sensitive, Moisture-sensitive, Oxygen-sensitive'
_space_group_crystal_system triclinic
_space_group_IT_number 2
_space_group_name_Hall '-P 1'
_space_group_name_H-M_alt 'P -1'
_symmetry_cell_setting triclinic
_symmetry_space_group_name_Hall '-P 1'
_symmetry_space_group_name_H-M 'P -1'
_atom_sites_solution_hydrogens geom
_atom_sites_solution_primary direct
_atom_sites_solution_secondary difmap
_audit_creation_method 'SHELXL-2012 & ZCIF'
_audit_update_record
;
2014-11-17 deposited with the CCDC.
2014-12-11 downloaded from the CCDC.
;
_cell_angle_alpha 79.8104(10)
_cell_angle_beta 85.2777(10)
_cell_angle_gamma 80.2888(9)
_cell_formula_units_Z 1
_cell_length_a 10.8421(7)
_cell_length_b 12.1075(7)
_cell_length_c 15.5072(10)
_cell_measurement_reflns_used 17356
_cell_measurement_temperature 100(2)
_cell_measurement_theta_max 32.1
_cell_measurement_theta_min 2.4
_cell_volume 1971.9(2)
_computing_cell_refinement Apex2
_computing_data_collection 'Apex2 (Bruker, 2010)'
_computing_data_reduction Apex2
_computing_molecular_graphics 'XSHEL (Bruker, 2004)'
_computing_publication_material 'Apex2, SHELXL-2012'
_computing_structure_refinement 'ShelXL-2012 (Sheldrick, 2012)'
_computing_structure_solution 'ShelXS-97 (Sheldrick, 2008)'
_diffrn_ambient_temperature 100(2)
_diffrn_detector 'CCD area detector'
_diffrn_detector_area_resol_mean 8.333
_diffrn_detector_type 'Bruker Smart Apex II'
_diffrn_measured_fraction_theta_full 1.000
_diffrn_measured_fraction_theta_max 0.991
_diffrn_measurement_device_type 'three-circle diffractometer'
_diffrn_measurement_method '\f and \w scans'
_diffrn_measurement_specimen_support 'MiTeGen loop'
_diffrn_orient_matrix_type standard
_diffrn_orient_matrix_UB_11 0.0037278
_diffrn_orient_matrix_UB_12 0.0403879
_diffrn_orient_matrix_UB_13 0.0504489
_diffrn_orient_matrix_UB_21 -0.0935863
_diffrn_orient_matrix_UB_22 0.0173653
_diffrn_orient_matrix_UB_23 0.0041933
_diffrn_orient_matrix_UB_31 -0.0030732
_diffrn_orient_matrix_UB_32 -0.0727160
_diffrn_orient_matrix_UB_33 0.0417462
_diffrn_radiation_monochromator graphite
_diffrn_radiation_type MoK\a
_diffrn_radiation_wavelength 0.71073
_diffrn_reflns_av_R_equivalents 0.0167
_diffrn_reflns_av_unetI/netI 0.0192
_diffrn_reflns_Laue_measured_fraction_full 1.000
_diffrn_reflns_Laue_measured_fraction_max 0.991
_diffrn_reflns_limit_h_max 15
_diffrn_reflns_limit_h_min -15
_diffrn_reflns_limit_k_max 17
_diffrn_reflns_limit_k_min -17
_diffrn_reflns_limit_l_max 21
_diffrn_reflns_limit_l_min -21
_diffrn_reflns_number 32694
_diffrn_reflns_point_group_measured_fraction_full 1.000
_diffrn_reflns_point_group_measured_fraction_max 0.991
_diffrn_reflns_theta_full 25.000
_diffrn_reflns_theta_max 29.997
_diffrn_reflns_theta_min 1.908
_diffrn_source 'sealed tube'
_exptl_absorpt_coefficient_mu 0.106
_exptl_absorpt_correction_T_max 0.974
_exptl_absorpt_correction_T_min 0.906
_exptl_absorpt_correction_type multi-scan
_exptl_absorpt_process_details 'SADABS (Sheldrick, 2008)'
_exptl_crystal_colour yellow
_exptl_crystal_density_diffrn 1.270
_exptl_crystal_density_method 'not measured'
_exptl_crystal_description prism
_exptl_crystal_F_000 788
_exptl_crystal_size_max 0.405
_exptl_crystal_size_mid 0.30
_exptl_crystal_size_min 0.245
_refine_diff_density_max 0.372
_refine_diff_density_min -0.321
_refine_diff_density_rms 0.044
_refine_ls_extinction_method none
_refine_ls_goodness_of_fit_ref 1.000
_refine_ls_hydrogen_treatment refU
_refine_ls_matrix_type full
_refine_ls_number_parameters 581
_refine_ls_number_reflns 11388
_refine_ls_number_restraints 62
_refine_ls_restrained_S_all 1.000
_refine_ls_R_factor_all 0.0447
_refine_ls_R_factor_gt 0.0375
_refine_ls_shift/su_max 0.001
_refine_ls_shift/su_mean 0.000
_refine_ls_structure_factor_coef Fsqd
_refine_ls_weighting_details
;
 w=1/[\s^2^(Fo^2^)+(0.0100P)^2^+1.3130P]
 where P=(Fo^2^+2Fc^2^)/3
;
_refine_ls_weighting_scheme calc
_refine_ls_wR_factor_gt 0.0754
_refine_ls_wR_factor_ref 0.0791
_reflns_Friedel_coverage 0.000
_reflns_number_gt 9858
_reflns_number_total 11388
_reflns_threshold_expression 'I > 2\s(I)'
_cod_data_source_file c4dt03533j2.cif
_cod_data_source_block 2410
_cod_depositor_comments
;
The following automatic conversions were performed:

'_symmetry_cell_setting' value 'Triclinic' changed to 'triclinic'
according to
/usr/data/users/saulius/crontab/automatic-downloads/rss-feeds/RSC/lib/dictionaries/cif_core.dic
dictionary named 'cif_core.dic' version 2.4.2 from 2011-04-26.

Automatic conversion script
Id: cif_fix_values 2935 2014-11-11 08:27:57Z andrius 

 Adding full bibliography for 7033390.cif.
;
_cod_original_sg_symbol_H-M P-1
_cod_database_code 7033390
_shelx_space_group_comment
;
The symmetry employed for this shelxl refinement is uniquely defined
by the following loop, which should always be used as a source of
symmetry information in preference to the above space-group names.
They are only intended as comments.
;
_shelx_estimated_absorpt_t_min 0.958
_shelx_estimated_absorpt_t_max 0.975
_shelxl_version_number 2012-9

loop_
_space_group_symop_operation_xyz
'x, y, z'
'-x, -y, -z'

loop_
_atom_site_label
_atom_site_type_symbol
_atom_site_fract_x
_atom_site_fract_y
_atom_site_fract_z
_atom_site_U_iso_or_equiv
_atom_site_adp_type
_atom_site_occupancy
_atom_site_site_symmetry_order
_atom_site_calc_flag
_atom_site_refinement_flags_posn
_atom_site_refinement_flags_adp
_atom_site_refinement_flags_occupancy
_atom_site_disorder_assembly
_atom_site_disorder_group
Al1 Al 0.88813(3) 0.05011(2) 0.51686(2) 0.01323(6) Uani 1 1 d . . . . .
Na1 Na 0.93153(4) 0.17525(4) 0.30153(3) 0.01936(9) Uani 1 1 d . . . . .
N1 N 0.80302(8) 0.01743(7) 0.62892(5) 0.01442(16) Uani 1 1 d . . . . .
N2 N 0.86367(8) -0.07495(7) 0.68249(5) 0.01530(16) Uani 1 1 d . . . . .
C1 C 0.70379(9) 0.06920(8) 0.67536(7) 0.01531(18) Uani 1 1 d . . . . .
C2 C 0.80160(10) -0.08001(9) 0.76141(7) 0.01668(19) Uani 1 1 d . . . . .
C3 C 0.70040(10) 0.00892(9) 0.76030(7) 0.01771(19) Uani 1 1 d . . . . .
H3 H 0.6421 0.0246 0.8074 0.026(4) Uiso 1 1 calc R . . . .
C11 C 0.62023(9) 0.17364(8) 0.63960(7) 0.01612(18) Uani 1 1 d . . . . .
C12 C 0.59623(10) 0.20439(9) 0.55051(7) 0.01792(19) Uani 1 1 d . . . . .
H12 H 0.6323 0.1553 0.5105 0.021(3) Uiso 1 1 calc R . . . .
C13 C 0.51996(10) 0.30629(9) 0.51984(8) 0.0216(2) Uani 1 1 d . . . . .
H13 H 0.5059 0.3269 0.4590 0.031(4) Uiso 1 1 calc R . . . .
C14 C 0.46453(11) 0.37775(9) 0.57768(8) 0.0250(2) Uani 1 1 d . . . . .
H14 H 0.4127 0.4471 0.5566 0.031(4) Uiso 1 1 calc R . . . .
C15 C 0.48541(11) 0.34715(10) 0.66668(8) 0.0247(2) Uani 1 1 d . . . . .
H15 H 0.4467 0.3953 0.7067 0.029(4) Uiso 1 1 calc R . . . .
C16 C 0.56279(10) 0.24629(9) 0.69731(7) 0.0203(2) Uani 1 1 d . . . . .
H16 H 0.5769 0.2264 0.7582 0.023(3) Uiso 1 1 calc R . . . .
C21 C 0.84998(10) -0.16743(9) 0.83479(7) 0.0195(2) Uani 1 1 d . . . . .
C22 C 0.90546(11) -0.27660(10) 0.82133(8) 0.0245(2) Uani 1 1 d . . . . .
H22 H 0.9058 -0.2974 0.7650 0.027(4) Uiso 1 1 calc R . . . .
C23 C 0.96030(12) -0.35504(11) 0.89007(9) 0.0342(3) Uani 1 1 d . . . . .
H23 H 0.9997 -0.4282 0.8800 0.037(4) Uiso 1 1 calc R . . . .
C24 C 0.95733(13) -0.32634(13) 0.97298(9) 0.0389(3) Uani 1 1 d . . . . .
H24 H 0.9951 -0.3796 1.0197 0.050(5) Uiso 1 1 calc R . . . .
C25 C 0.89905(13) -0.21971(13) 0.98763(8) 0.0349(3) Uani 1 1 d . . . . .
H25 H 0.8948 -0.2008 1.0448 0.043(5) Uiso 1 1 calc R . . . .
C26 C 0.84679(12) -0.14028(11) 0.91892(7) 0.0257(2) Uani 1 1 d . . . . .
H26 H 0.8086 -0.0669 0.9293 0.031(4) Uiso 1 1 calc R . . . .
N4 N 0.77790(8) 0.01230(7) 0.43757(5) 0.01525(16) Uani 1 1 d . . . . .
N5 N 0.77647(8) 0.06225(7) 0.35034(6) 0.01648(16) Uani 1 1 d . . . . .
C4 C 0.72041(9) -0.08208(8) 0.44825(7) 0.01593(18) Uani 1 1 d . . . . .
C5 C 0.71666(9) -0.00033(9) 0.30919(7) 0.01713(19) Uani 1 1 d . . . . .
C6 C 0.68051(10) -0.09286(9) 0.36826(7) 0.01846(19) Uani 1 1 d . . . . .
H6 H 0.6379 -0.1503 0.3559 0.026(4) Uiso 1 1 calc R . . . .
C41 C 0.70659(10) -0.15930(9) 0.53308(7) 0.01724(19) Uani 1 1 d . . . . .
C42 C 0.60739(11) -0.13486(10) 0.59357(7) 0.0214(2) Uani 1 1 d . . . . .
H42 H 0.5511 -0.0654 0.5826 0.028(4) Uiso 1 1 calc R . . . .
C43 C 0.59063(12) -0.21205(11) 0.67000(8) 0.0281(2) Uani 1 1 d . . . . .
H43 H 0.5233 -0.1950 0.7112 0.037(4) Uiso 1 1 calc R . . . .
C44 C 0.67249(14) -0.31390(11) 0.68597(8) 0.0312(3) Uani 1 1 d . . . . .
H44 H 0.6600 -0.3672 0.7375 0.041(4) Uiso 1 1 calc R . . . .
C45 C 0.77238(13) -0.33804(10) 0.62685(8) 0.0287(3) Uani 1 1 d . . . . .
H45 H 0.8291 -0.4071 0.6385 0.037(4) Uiso 1 1 calc R . . . .
C46 C 0.78961(11) -0.26116(9) 0.55042(7) 0.0221(2) Uani 1 1 d . . . . .
H46 H 0.8580 -0.2780 0.5100 0.027(4) Uiso 1 1 calc R . . . .
C51 C 0.69688(10) 0.03088(9) 0.21447(7) 0.0193(2) Uani 1 1 d . . . . .
C52 C 0.71637(12) 0.13684(10) 0.16761(8) 0.0276(2) Uani 1 1 d . . . . .
H52 H 0.7412 0.1908 0.1976 0.035(4) Uiso 1 1 calc R . . . .
C53 C 0.70000(15) 0.16458(12) 0.07782(8) 0.0364(3) Uani 1 1 d . . . . .
H53 H 0.7154 0.2364 0.0468 0.044(5) Uiso 1 1 calc R . . . .
C54 C 0.66126(14) 0.08775(12) 0.03361(8) 0.0355(3) Uani 1 1 d . . . . .
H54 H 0.6496 0.1067 -0.0276 0.045(5) Uiso 1 1 calc R . . . .
C55 C 0.63959(13) -0.01708(12) 0.07928(8) 0.0314(3) Uani 1 1 d . . . . .
H55 H 0.6120 -0.0696 0.0493 0.035(4) Uiso 1 1 calc R . . . .
C56 C 0.65805(11) -0.04593(11) 0.16886(7) 0.0246(2) Uani 1 1 d . . . . .
H56 H 0.6441 -0.1185 0.1992 0.029(4) Uiso 1 1 calc R . . . .
N7 N 0.88262(8) 0.21115(7) 0.50657(6) 0.01661(16) Uani 1 1 d . . . . .
N8 N 0.86439(8) 0.26411(7) 0.42205(6) 0.01783(17) Uani 1 1 d . . . . .
C7 C 0.87993(9) 0.29124(9) 0.55914(7) 0.01753(19) Uani 1 1 d . . . . .
C8 C 0.84885(10) 0.37656(9) 0.42219(7) 0.0190(2) Uani 1 1 d . . . . .
C9 C 0.85867(10) 0.39795(9) 0.50705(8) 0.0207(2) Uani 1 1 d . . . . .
H9 H 0.8522 0.4698 0.5251 0.028(4) Uiso 1 1 calc R . . . .
C71 C 0.89542(10) 0.26057(9) 0.65437(7) 0.0188(2) Uani 1 1 d . . . . .
C72 C 0.97537(10) 0.16255(9) 0.68977(7) 0.0203(2) Uani 1 1 d . . . . .
H72 H 1.0268 0.1185 0.6516 0.022(3) Uiso 1 1 calc R . . . .
C73 C 0.98046(11) 0.12892(11) 0.78023(8) 0.0256(2) Uani 1 1 d . . . . .
H73 H 1.0333 0.0611 0.8034 0.031(4) Uiso 1 1 calc R . . . .
C74 C 0.90811(12) 0.19470(12) 0.83659(8) 0.0301(3) Uani 1 1 d . . . . .
H74 H 0.9096 0.1709 0.8983 0.039(4) Uiso 1 1 calc R . . . .
C75 C 0.83375(12) 0.29528(12) 0.80221(8) 0.0305(3) Uani 1 1 d . . . . .
H75 H 0.7875 0.3421 0.8406 0.036(4) Uiso 1 1 calc R . . . .
C76 C 0.82649(11) 0.32809(10) 0.71184(8) 0.0242(2) Uani 1 1 d . . . . .
H76 H 0.7745 0.3966 0.6890 0.029(4) Uiso 1 1 calc R . . . .
C81 C 0.82301(10) 0.45373(9) 0.33860(8) 0.0216(2) Uani 1 1 d . . . . .
C82 C 0.75925(11) 0.41947(10) 0.27562(8) 0.0252(2) Uani 1 1 d . . . . .
H82 H 0.7307 0.3481 0.2880 0.030(4) Uiso 1 1 calc R . . . .
C83 C 0.73720(13) 0.48889(11) 0.19494(8) 0.0323(3) Uani 1 1 d . . . . .
H83 H 0.6955 0.4643 0.1520 0.034(4) Uiso 1 1 calc R . . . .
C84 C 0.77670(13) 0.59456(12) 0.17757(9) 0.0375(3) Uani 1 1 d . . . . .
H84 H 0.7619 0.6422 0.1226 0.045(5) Uiso 1 1 calc R . . . .
C85 C 0.83738(13) 0.63025(11) 0.24005(10) 0.0372(3) Uani 1 1 d . . . . .
H85 H 0.8630 0.7030 0.2281 0.044(5) Uiso 1 1 calc R . . . .
C86 C 0.86132(12) 0.56053(10) 0.32034(9) 0.0292(3) Uani 1 1 d . . . . .
H86 H 0.9037 0.5855 0.3628 0.036(4) Uiso 1 1 calc R . . . .
C1A C 0.4003(4) 0.3283(4) 0.0493(3) 0.0505(9) Uani 0.5 1 d . U P A -1
H1A1 H 0.4335 0.2811 0.1030 0.080(8) Uiso 0.5 1 calc R . P A -1
H1A2 H 0.4142 0.2840 0.0013 0.080(8) Uiso 0.5 1 calc R . P A -1
H1A3 H 0.3103 0.3536 0.0590 0.080(8) Uiso 0.5 1 calc R . P A -1
C2A C 0.4665(3) 0.4304(3) 0.02557(19) 0.0372(6) Uani 0.5 1 d D U P A -1
C3A C 0.5554(3) 0.4394(4) -0.0450(2) 0.0412(8) Uani 0.5 1 d D U P A -1
H3A H 0.5735 0.3811 -0.0800 0.069(14) Uiso 0.5 1 calc R . P A -1
C4A C 0.6175(3) 0.5334(3) -0.0641(2) 0.0499(8) Uani 0.5 1 d D U P A -1
H4A H 0.6794 0.5374 -0.1111 0.058(11) Uiso 0.5 1 calc R . P A -1
C5A C 0.5908(4) 0.6198(3) -0.0162(3) 0.0536(10) Uani 0.5 1 d D U P A -1
H5A H 0.6323 0.6843 -0.0306 0.08(2) Uiso 0.5 1 calc R . P A -1
C6A C 0.5021(4) 0.6123(3) 0.0539(2) 0.0524(8) Uani 0.5 1 d D U P A -1
H6A H 0.4828 0.6717 0.0878 0.070(13) Uiso 0.5 1 calc R . P A -1
C7A C 0.4418(4) 0.5172(3) 0.0739(3) 0.0425(8) Uani 0.5 1 d D U P A -1
H7A H 0.3821 0.5123 0.1223 0.050(10) Uiso 0.5 1 calc R . P A -1

loop_
_atom_site_aniso_label
_atom_site_aniso_U_11
_atom_site_aniso_U_22
_atom_site_aniso_U_33
_atom_site_aniso_U_23
_atom_site_aniso_U_13
_atom_site_aniso_U_12
Al1 0.01518(14) 0.01233(13) 0.01206(13) -0.00169(10) -0.00014(10) -0.00242(10)
Na1 0.0194(2) 0.0184(2) 0.0182(2) -0.00041(16) 0.00249(16) -0.00159(16)
N1 0.0153(4) 0.0138(4) 0.0135(4) -0.0014(3) -0.0006(3) -0.0016(3)
N2 0.0172(4) 0.0143(4) 0.0137(4) -0.0006(3) -0.0012(3) -0.0019(3)
C1 0.0146(4) 0.0160(4) 0.0159(4) -0.0039(3) 0.0001(3) -0.0031(3)
C2 0.0181(5) 0.0174(4) 0.0142(4) -0.0014(4) 0.0004(4) -0.0037(4)
C3 0.0175(5) 0.0195(5) 0.0154(4) -0.0028(4) 0.0019(4) -0.0025(4)
C11 0.0132(4) 0.0157(4) 0.0195(5) -0.0026(4) 0.0008(4) -0.0033(3)
C12 0.0152(4) 0.0176(5) 0.0206(5) -0.0027(4) 0.0000(4) -0.0026(4)
C13 0.0187(5) 0.0198(5) 0.0245(5) 0.0015(4) -0.0025(4) -0.0028(4)
C14 0.0195(5) 0.0174(5) 0.0353(6) -0.0002(4) 0.0004(5) 0.0000(4)
C15 0.0218(5) 0.0194(5) 0.0324(6) -0.0081(4) 0.0049(4) -0.0007(4)
C16 0.0186(5) 0.0200(5) 0.0223(5) -0.0053(4) 0.0022(4) -0.0032(4)
C21 0.0184(5) 0.0221(5) 0.0158(5) 0.0025(4) 0.0012(4) -0.0042(4)
C22 0.0250(6) 0.0221(5) 0.0224(5) 0.0033(4) 0.0044(4) -0.0027(4)
C23 0.0298(6) 0.0266(6) 0.0360(7) 0.0126(5) 0.0060(5) 0.0020(5)
C24 0.0326(7) 0.0449(8) 0.0291(6) 0.0194(6) -0.0038(5) -0.0033(6)
C25 0.0368(7) 0.0473(8) 0.0181(5) 0.0070(5) -0.0041(5) -0.0112(6)
C26 0.0285(6) 0.0308(6) 0.0169(5) -0.0001(4) -0.0001(4) -0.0063(5)
N4 0.0167(4) 0.0157(4) 0.0131(4) -0.0014(3) -0.0007(3) -0.0030(3)
N5 0.0182(4) 0.0177(4) 0.0129(4) -0.0015(3) -0.0011(3) -0.0020(3)
C4 0.0147(4) 0.0167(4) 0.0163(4) -0.0029(4) 0.0009(3) -0.0029(3)
C5 0.0148(4) 0.0210(5) 0.0154(4) -0.0040(4) -0.0007(4) -0.0015(4)
C6 0.0173(5) 0.0218(5) 0.0180(5) -0.0055(4) -0.0005(4) -0.0061(4)
C41 0.0205(5) 0.0169(4) 0.0161(4) -0.0036(4) -0.0007(4) -0.0072(4)
C42 0.0218(5) 0.0235(5) 0.0201(5) -0.0048(4) 0.0017(4) -0.0064(4)
C43 0.0327(6) 0.0336(6) 0.0203(5) -0.0053(5) 0.0065(5) -0.0142(5)
C44 0.0497(8) 0.0255(6) 0.0200(5) 0.0013(4) 0.0002(5) -0.0168(5)
C45 0.0452(7) 0.0160(5) 0.0246(6) -0.0021(4) -0.0045(5) -0.0046(5)
C46 0.0279(6) 0.0183(5) 0.0207(5) -0.0047(4) -0.0004(4) -0.0039(4)
C51 0.0154(5) 0.0261(5) 0.0159(5) -0.0046(4) -0.0017(4) 0.0000(4)
C52 0.0367(7) 0.0253(6) 0.0201(5) -0.0023(4) -0.0074(5) -0.0011(5)
C53 0.0532(9) 0.0312(7) 0.0215(6) 0.0022(5) -0.0085(6) -0.0006(6)
C54 0.0441(8) 0.0439(8) 0.0166(5) -0.0053(5) -0.0085(5) 0.0023(6)
C55 0.0319(6) 0.0443(7) 0.0208(5) -0.0125(5) -0.0051(5) -0.0051(5)
C56 0.0237(5) 0.0331(6) 0.0189(5) -0.0072(4) -0.0014(4) -0.0063(5)
N7 0.0175(4) 0.0140(4) 0.0180(4) -0.0025(3) 0.0014(3) -0.0030(3)
N8 0.0194(4) 0.0139(4) 0.0190(4) -0.0008(3) 0.0021(3) -0.0027(3)
C7 0.0149(4) 0.0162(4) 0.0224(5) -0.0055(4) 0.0011(4) -0.0034(3)
C8 0.0174(5) 0.0142(4) 0.0244(5) -0.0016(4) 0.0022(4) -0.0026(4)
C9 0.0209(5) 0.0145(4) 0.0276(5) -0.0057(4) 0.0007(4) -0.0038(4)
C71 0.0168(5) 0.0194(5) 0.0226(5) -0.0070(4) 0.0006(4) -0.0065(4)
C72 0.0181(5) 0.0228(5) 0.0220(5) -0.0074(4) -0.0010(4) -0.0046(4)
C73 0.0227(5) 0.0314(6) 0.0239(5) -0.0043(5) -0.0043(4) -0.0068(4)
C74 0.0269(6) 0.0453(7) 0.0216(5) -0.0098(5) 0.0003(5) -0.0119(5)
C75 0.0269(6) 0.0407(7) 0.0286(6) -0.0189(5) 0.0060(5) -0.0084(5)
C76 0.0210(5) 0.0239(5) 0.0300(6) -0.0115(5) 0.0029(4) -0.0049(4)
C81 0.0198(5) 0.0156(5) 0.0260(5) 0.0001(4) 0.0047(4) 0.0004(4)
C82 0.0290(6) 0.0185(5) 0.0249(5) -0.0028(4) 0.0030(4) 0.0026(4)
C83 0.0358(7) 0.0324(6) 0.0229(6) -0.0025(5) 0.0031(5) 0.0067(5)
C84 0.0348(7) 0.0344(7) 0.0311(7) 0.0122(5) 0.0103(5) 0.0051(5)
C85 0.0311(7) 0.0258(6) 0.0463(8) 0.0129(6) 0.0065(6) -0.0050(5)
C86 0.0245(6) 0.0202(5) 0.0398(7) 0.0037(5) 0.0016(5) -0.0051(4)
C1A 0.0323(17) 0.059(2) 0.059(2) -0.004(2) 0.0051(16) -0.0108(17)
C2A 0.0218(12) 0.0486(16) 0.0351(14) 0.0042(12) -0.0021(11) 0.0003(12)
C3A 0.0318(16) 0.052(2) 0.0353(18) -0.0001(16) 0.0044(14) -0.0028(16)
C4A 0.0366(16) 0.062(2) 0.0415(17) 0.0156(15) 0.0006(14) -0.0078(16)
C5A 0.047(2) 0.0418(18) 0.063(2) 0.0204(17) -0.0155(17) -0.0061(16)
C6A 0.056(2) 0.0391(17) 0.055(2) 0.0033(15) -0.0149(17) 0.0078(15)
C7A 0.0366(18) 0.0400(19) 0.041(2) 0.0070(14) -0.0004(15) 0.0075(15)

loop_
_atom_type_symbol
_atom_type_description
_atom_type_scat_dispersion_real
_atom_type_scat_dispersion_imag
_atom_type_scat_source
C C 0.0033 0.0016 'International Tables Vol C Tables 4.2.6.8 and 6.1.1.4'
H H 0.0000 0.0000 'International Tables Vol C Tables 4.2.6.8 and 6.1.1.4'
N N 0.0061 0.0033 'International Tables Vol C Tables 4.2.6.8 and 6.1.1.4'
Al Al 0.0645 0.0514 'International Tables Vol C Tables 4.2.6.8 and 6.1.1.4'
Na Na 0.0362 0.0249 'International Tables Vol C Tables 4.2.6.8 and 6.1.1.4'

loop_
_geom_angle_atom_site_label_1
_geom_angle_atom_site_label_2
_geom_angle_atom_site_label_3
_geom_angle
_geom_angle_site_symmetry_1
_geom_angle_site_symmetry_3
N1 Al1 N7 100.68(4) . .
N1 Al1 N4 103.00(4) . .
N7 Al1 N4 112.10(4) . .
N1 Al1 Al1 121.73(3) . 2_756
N7 Al1 Al1 111.23(3) . 2_756
N4 Al1 Al1 107.79(3) . 2_756
N1 Al1 Na1 157.73(3) . .
N7 Al1 Na1 68.57(3) . .
N4 Al1 Na1 65.92(3) . .
Al1 Al1 Na1 80.524(15) 2_756 .
N8 Na1 N5 85.60(3) . .
N8 Na1 N2 110.71(4) . 2_756
N5 Na1 N2 113.22(3) . 2_756
N8 Na1 C22 117.17(4) . 2_756
N5 Na1 C22 155.02(4) . 2_756
N2 Na1 C22 70.10(3) 2_756 2_756
N8 Na1 C21 138.26(4) . 2_756
N5 Na1 C21 135.01(3) . 2_756
N2 Na1 C21 51.67(3) 2_756 2_756
C22 Na1 C21 27.37(3) 2_756 2_756
N8 Na1 C2 129.70(3) . 2_756
N5 Na1 C2 123.48(3) . 2_756
N2 Na1 C2 24.32(3) 2_756 2_756
C22 Na1 C2 50.52(3) 2_756 2_756
C21 Na1 C2 27.89(3) 2_756 2_756
N8 Na1 Al1 52.11(2) . .
N5 Na1 Al1 56.66(2) . .
N2 Na1 Al1 83.14(2) 2_756 .
C22 Na1 Al1 145.27(3) 2_756 .
C21 Na1 Al1 134.80(2) 2_756 .
C2 Na1 Al1 107.06(2) 2_756 .
C1 N1 N2 109.34(8) . .
C1 N1 Al1 136.78(7) . .
N2 N1 Al1 113.33(6) . .
C2 N2 N1 106.74(8) . .
C2 N2 Na1 109.53(7) . 2_756
N1 N2 Na1 138.15(6) . 2_756
N1 C1 C3 108.19(9) . .
N1 C1 C11 124.30(9) . .
C3 C1 C11 127.47(9) . .
N2 C2 C3 110.67(9) . .
N2 C2 C21 119.21(9) . .
C3 C2 C21 129.98(9) . .
N2 C2 Na1 46.16(5) . 2_756
C3 C2 Na1 150.76(7) . 2_756
C21 C2 Na1 74.81(6) . 2_756
C1 C3 C2 105.06(9) . .
C1 C3 H3 127.5 . .
C2 C3 H3 127.5 . .
C12 C11 C16 118.26(10) . .
C12 C11 C1 123.16(9) . .
C16 C11 C1 118.57(9) . .
C13 C12 C11 120.70(10) . .
C13 C12 H12 119.6 . .
C11 C12 H12 119.6 . .
C14 C13 C12 120.35(11) . .
C14 C13 H13 119.8 . .
C12 C13 H13 119.8 . .
C13 C14 C15 119.58(10) . .
C13 C14 H14 120.2 . .
C15 C14 H14 120.2 . .
C16 C15 C14 120.21(11) . .
C16 C15 H15 119.9 . .
C14 C15 H15 119.9 . .
C15 C16 C11 120.88(11) . .
C15 C16 H16 119.6 . .
C11 C16 H16 119.6 . .
C26 C21 C22 118.66(10) . .
C26 C21 C2 119.95(10) . .
C22 C21 C2 121.31(10) . .
C26 C21 Na1 128.10(8) . 2_756
C22 C21 Na1 64.93(6) . 2_756
C2 C21 Na1 77.30(6) . 2_756
C23 C22 C21 120.44(12) . .
C23 C22 Na1 116.08(8) . 2_756
C21 C22 Na1 87.70(6) . 2_756
C23 C22 H22 119.8 . .
C21 C22 H22 119.8 . .
Na1 C22 H22 66.3 2_756 .
C24 C23 C22 120.12(13) . .
C24 C23 H23 119.9 . .
C22 C23 H23 119.9 . .
C23 C24 C25 119.86(12) . .
C23 C24 H24 120.1 . .
C25 C24 H24 120.1 . .
C24 C25 C26 120.26(13) . .
C24 C25 H25 119.9 . .
C26 C25 H25 119.9 . .
C25 C26 C21 120.61(12) . .
C25 C26 H26 119.7 . .
C21 C26 H26 119.7 . .
C4 N4 N5 108.67(8) . .
C4 N4 Al1 127.60(7) . .
N5 N4 Al1 121.38(6) . .
C5 N5 N4 106.82(8) . .
C5 N5 Na1 132.13(7) . .
N4 N5 Na1 115.66(6) . .
N4 C4 C6 108.96(9) . .
N4 C4 C41 124.19(9) . .
C6 C4 C41 126.84(9) . .
N5 C5 C6 110.66(9) . .
N5 C5 C51 120.98(9) . .
C6 C5 C51 128.36(10) . .
C4 C6 C5 104.87(9) . .
C4 C6 H6 127.6 . .
C5 C6 H6 127.6 . .
C42 C41 C46 119.38(10) . .
C42 C41 C4 120.94(10) . .
C46 C41 C4 119.57(9) . .
C43 C42 C41 120.23(11) . .
C43 C42 H42 119.9 . .
C41 C42 H42 119.9 . .
C44 C43 C42 119.95(11) . .
C44 C43 H43 120.0 . .
C42 C43 H43 120.0 . .
C45 C44 C43 120.16(11) . .
C45 C44 H44 119.9 . .
C43 C44 H44 119.9 . .
C44 C45 C46 120.10(11) . .
C44 C45 H45 119.9 . .
C46 C45 H45 119.9 . .
C45 C46 C41 120.15(11) . .
C45 C46 H46 119.9 . .
C41 C46 H46 119.9 . .
C52 C51 C56 118.08(10) . .
C52 C51 C5 121.56(10) . .
C56 C51 C5 120.36(10) . .
C53 C52 C51 121.11(12) . .
C53 C52 H52 119.4 . .
C51 C52 H52 119.4 . .
C54 C53 C52 120.13(13) . .
C54 C53 H53 119.9 . .
C52 C53 H53 119.9 . .
C53 C54 C55 119.55(12) . .
C53 C54 H54 120.2 . .
C55 C54 H54 120.2 . .
C54 C55 C56 120.48(12) . .
C54 C55 H55 119.8 . .
C56 C55 H55 119.8 . .
C55 C56 C51 120.63(12) . .
C55 C56 H56 119.7 . .
C51 C56 H56 119.7 . .
N8 N7 C7 109.32(8) . .
N8 N7 Al1 110.95(6) . .
C7 N7 Al1 139.38(7) . .
C8 N8 N7 107.17(9) . .
C8 N8 Na1 125.60(7) . .
N7 N8 Na1 122.75(6) . .
N7 C7 C9 108.09(9) . .
N7 C7 C71 122.23(9) . .
C9 C7 C71 129.67(10) . .
N8 C8 C9 110.31(9) . .
N8 C8 C81 118.04(10) . .
C9 C8 C81 131.64(10) . .
C7 C9 C8 105.11(9) . .
C7 C9 H9 127.4 . .
C8 C9 H9 127.4 . .
C72 C71 C76 118.54(10) . .
C72 C71 C7 121.41(10) . .
C76 C71 C7 120.02(10) . .
C73 C72 C71 120.81(11) . .
C73 C72 H72 119.6 . .
C71 C72 H72 119.6 . .
C74 C73 C72 119.96(12) . .
C74 C73 H73 120.0 . .
C72 C73 H73 120.0 . .
C75 C74 C73 119.69(12) . .
C75 C74 H74 120.2 . .
C73 C74 H74 120.2 . .
C74 C75 C76 120.50(11) . .
C74 C75 H75 119.7 . .
C76 C75 H75 119.7 . .
C75 C76 C71 120.35(11) . .
C75 C76 H76 119.8 . .
C71 C76 H76 119.8 . .
C82 C81 C86 118.94(11) . .
C82 C81 C8 119.42(10) . .
C86 C81 C8 121.64(11) . .
C83 C82 C81 120.72(12) . .
C83 C82 H82 119.6 . .
C81 C82 H82 119.6 . .
C84 C83 C82 119.60(13) . .
C84 C83 H83 120.2 . .
C82 C83 H83 120.2 . .
C85 C84 C83 120.14(12) . .
C85 C84 H84 119.9 . .
C83 C84 H84 119.9 . .
C84 C85 C86 120.52(12) . .
C84 C85 H85 119.7 . .
C86 C85 H85 119.7 . .
C85 C86 C81 120.05(13) . .
C85 C86 H86 120.0 . .
C81 C86 H86 120.0 . .
C2A C1A H1A1 109.5 . .
C2A C1A H1A2 109.5 . .
H1A1 C1A H1A2 109.5 . .
C2A C1A H1A3 109.5 . .
H1A1 C1A H1A3 109.5 . .
H1A2 C1A H1A3 109.5 . .
C7A C2A C3A 118.1(3) . .
C7A C2A C1A 120.5(3) . .
C3A C2A C1A 121.5(3) . .
C4A C3A C2A 120.3(4) . .
C4A C3A H3A 119.8 . .
C2A C3A H3A 119.8 . .
C5A C4A C3A 121.0(3) . .
C5A C4A H4A 119.5 . .
C3A C4A H4A 119.5 . .
C4A C5A C6A 119.3(4) . .
C4A C5A H5A 120.4 . .
C6A C5A H5A 120.4 . .
C5A C6A C7A 119.6(4) . .
C5A C6A H6A 120.2 . .
C7A C6A H6A 120.2 . .
C2A C7A C6A 121.7(4) . .
C2A C7A H7A 119.1 . .
C6A C7A H7A 119.1 . .

loop_
_geom_bond_atom_site_label_1
_geom_bond_atom_site_label_2
_geom_bond_distance
_geom_bond_site_symmetry_2
Al1 N1 1.9088(9) .
Al1 N7 1.9192(9) .
Al1 N4 1.9430(9) .
Al1 Al1 2.5794(6) 2_756
Al1 Na1 3.4437(5) .
Na1 N8 2.3246(10) .
Na1 N5 2.3390(10) .
Na1 N2 2.3538(10) 2_756
Na1 C22 2.7585(12) 2_756
Na1 C21 3.0430(11) 2_756
Na1 C2 3.0760(11) 2_756
N1 C1 1.3688(13) .
N1 N2 1.3736(11) .
N2 C2 1.3440(13) .
N2 Na1 2.3538(10) 2_756
C1 C3 1.3893(14) .
C1 C11 1.4749(14) .
C2 C3 1.4005(14) .
C2 C21 1.4748(14) .
C2 Na1 3.0760(11) 2_756
C3 H3 0.9500 .
C11 C12 1.3998(14) .
C11 C16 1.4015(14) .
C12 C13 1.3947(14) .
C12 H12 0.9500 .
C13 C14 1.3872(16) .
C13 H13 0.9500 .
C14 C15 1.3912(17) .
C14 H14 0.9500 .
C15 C16 1.3912(15) .
C15 H15 0.9500 .
C16 H16 0.9500 .
C21 C26 1.3971(16) .
C21 C22 1.4004(16) .
C21 Na1 3.0429(11) 2_756
C22 C23 1.3955(16) .
C22 Na1 2.7585(12) 2_756
C22 H22 0.9500 .
C23 C24 1.386(2) .
C23 H23 0.9500 .
C24 C25 1.387(2) .
C24 H24 0.9500 .
C25 C26 1.3908(17) .
C25 H25 0.9500 .
C26 H26 0.9500 .
N4 C4 1.3705(13) .
N4 N5 1.3807(11) .
N5 C5 1.3442(13) .
C4 C6 1.3811(14) .
C4 C41 1.4855(14) .
C5 C6 1.4049(14) .
C5 C51 1.4746(14) .
C6 H6 0.9500 .
C41 C42 1.3961(15) .
C41 C46 1.3970(15) .
C42 C43 1.3932(16) .
C42 H42 0.9500 .
C43 C44 1.3888(19) .
C43 H43 0.9500 .
C44 C45 1.3869(19) .
C44 H44 0.9500 .
C45 C46 1.3921(16) .
C45 H45 0.9500 .
C46 H46 0.9500 .
C51 C52 1.3982(16) .
C51 C56 1.3986(16) .
C52 C53 1.3922(17) .
C52 H52 0.9500 .
C53 C54 1.384(2) .
C53 H53 0.9500 .
C54 C55 1.387(2) .
C54 H54 0.9500 .
C55 C56 1.3937(16) .
C55 H55 0.9500 .
C56 H56 0.9500 .
N7 N8 1.3676(12) .
N7 C7 1.3682(13) .
N8 C8 1.3438(13) .
C7 C9 1.3914(14) .
C7 C71 1.4740(15) .
C8 C9 1.4010(16) .
C8 C81 1.4747(15) .
C9 H9 0.9500 .
C71 C72 1.4007(15) .
C71 C76 1.4010(15) .
C72 C73 1.3927(16) .
C72 H72 0.9500 .
C73 C74 1.3914(17) .
C73 H73 0.9500 .
C74 C75 1.3882(19) .
C74 H74 0.9500 .
C75 C76 1.3924(18) .
C75 H75 0.9500 .
C76 H76 0.9500 .
C81 C82 1.3982(17) .
C81 C86 1.3990(15) .
C82 C83 1.3922(17) .
C82 H82 0.9500 .
C83 C84 1.392(2) .
C83 H83 0.9500 .
C84 C85 1.381(2) .
C84 H84 0.9500 .
C85 C86 1.3920(18) .
C85 H85 0.9500 .
C86 H86 0.9500 .
C1A C2A 1.508(5) .
C1A H1A1 0.9800 .
C1A H1A2 0.9800 .
C1A H1A3 0.9800 .
C2A C7A 1.374(5) .
C2A C3A 1.399(4) .
C3A C4A 1.394(5) .
C3A H3A 0.9500 .
C4A C5A 1.366(6) .
C4A H4A 0.9500 .
C5A C6A 1.392(5) .
C5A H5A 0.9500 .
C6A C7A 1.394(5) .
C6A H6A 0.9500 .
C7A H7A 0.9500 .

loop_
_geom_torsion_atom_site_label_1
_geom_torsion_atom_site_label_2
_geom_torsion_atom_site_label_3
_geom_torsion_atom_site_label_4
_geom_torsion
_geom_torsion_site_symmetry_1
_geom_torsion_site_symmetry_4
C1 N1 N2 C2 0.19(11) . .
Al1 N1 N2 C2 173.22(7) . .
C1 N1 N2 Na1 -149.02(8) . 2_756
Al1 N1 N2 Na1 24.01(12) . 2_756
N2 N1 C1 C3 -0.10(11) . .
Al1 N1 C1 C3 -170.74(8) . .
N2 N1 C1 C11 177.72(9) . .
Al1 N1 C1 C11 7.08(16) . .
N1 N2 C2 C3 -0.21(11) . .
Na1 N2 C2 C3 158.55(7) 2_756 .
N1 N2 C2 C21 -176.33(9) . .
Na1 N2 C2 C21 -17.58(11) 2_756 .
N1 N2 C2 Na1 -158.75(10) . 2_756
N1 C1 C3 C2 -0.02(11) . .
C11 C1 C3 C2 -177.75(10) . .
N2 C2 C3 C1 0.14(12) . .
C21 C2 C3 C1 175.73(11) . .
Na1 C2 C3 C1 32.82(19) 2_756 .
N1 C1 C11 C12 28.34(15) . .
C3 C1 C11 C12 -154.27(11) . .
N1 C1 C11 C16 -151.09(10) . .
C3 C1 C11 C16 26.30(16) . .
C16 C11 C12 C13 1.80(15) . .
C1 C11 C12 C13 -177.63(10) . .
C11 C12 C13 C14 -1.34(16) . .
C12 C13 C14 C15 -0.03(17) . .
C13 C14 C15 C16 0.90(17) . .
C14 C15 C16 C11 -0.41(17) . .
C12 C11 C16 C15 -0.93(15) . .
C1 C11 C16 C15 178.53(10) . .
N2 C2 C21 C26 139.93(11) . .
C3 C2 C21 C26 -35.34(17) . .
Na1 C2 C21 C26 126.88(10) 2_756 .
N2 C2 C21 C22 -36.76(15) . .
C3 C2 C21 C22 147.97(12) . .
Na1 C2 C21 C22 -49.80(9) 2_756 .
N2 C2 C21 Na1 13.05(8) . 2_756
C3 C2 C21 Na1 -162.23(12) . 2_756
C26 C21 C22 C23 -2.26(17) . .
C2 C21 C22 C23 174.47(11) . .
Na1 C21 C22 C23 119.12(12) 2_756 .
C26 C21 C22 Na1 -121.37(10) . 2_756
C2 C21 C22 Na1 55.35(10) . 2_756
C21 C22 C23 C24 1.70(19) . .
Na1 C22 C23 C24 105.33(12) 2_756 .
C22 C23 C24 C25 0.4(2) . .
C23 C24 C25 C26 -1.9(2) . .
C24 C25 C26 C21 1.3(2) . .
C22 C21 C26 C25 0.76(17) . .
C2 C21 C26 C25 -176.01(11) . .
Na1 C21 C26 C25 -78.57(14) 2_756 .
C4 N4 N5 C5 1.08(11) . .
Al1 N4 N5 C5 164.91(7) . .
C4 N4 N5 Na1 -156.24(7) . .
Al1 N4 N5 Na1 7.59(9) . .
N5 N4 C4 C6 -0.60(11) . .
Al1 N4 C4 C6 -163.14(7) . .
N5 N4 C4 C41 178.62(9) . .
Al1 N4 C4 C41 16.08(14) . .
N4 N5 C5 C6 -1.16(11) . .
Na1 N5 C5 C6 150.90(8) . .
N4 N5 C5 C51 179.09(9) . .
Na1 N5 C5 C51 -28.86(15) . .
N4 C4 C6 C5 -0.10(12) . .
C41 C4 C6 C5 -179.29(10) . .
N5 C5 C6 C4 0.79(12) . .
C51 C5 C6 C4 -179.48(10) . .
N4 C4 C41 C42 84.39(13) . .
C6 C4 C41 C42 -96.53(13) . .
N4 C4 C41 C46 -99.45(12) . .
C6 C4 C41 C46 79.63(14) . .
C46 C41 C42 C43 -0.75(16) . .
C4 C41 C42 C43 175.41(10) . .
C41 C42 C43 C44 -0.28(18) . .
C42 C43 C44 C45 1.27(19) . .
C43 C44 C45 C46 -1.21(19) . .
C44 C45 C46 C41 0.17(18) . .
C42 C41 C46 C45 0.81(16) . .
C4 C41 C46 C45 -175.41(10) . .
N5 C5 C51 C52 -12.83(16) . .
C6 C5 C51 C52 167.46(11) . .
N5 C5 C51 C56 166.99(10) . .
C6 C5 C51 C56 -12.72(17) . .
C56 C51 C52 C53 -1.20(18) . .
C5 C51 C52 C53 178.62(12) . .
C51 C52 C53 C54 1.4(2) . .
C52 C53 C54 C55 -0.3(2) . .
C53 C54 C55 C56 -0.8(2) . .
C54 C55 C56 C51 0.97(19) . .
C52 C51 C56 C55 0.04(17) . .
C5 C51 C56 C55 -179.79(11) . .
C7 N7 N8 C8 -0.76(11) . .
Al1 N7 N8 C8 173.81(7) . .
C7 N7 N8 Na1 156.62(7) . .
Al1 N7 N8 Na1 -28.82(9) . .
N8 N7 C7 C9 0.38(11) . .
Al1 N7 C7 C9 -171.81(9) . .
N8 N7 C7 C71 179.28(9) . .
Al1 N7 C7 C71 7.09(17) . .
N7 N8 C8 C9 0.85(12) . .
Na1 N8 C8 C9 -155.70(7) . .
N7 N8 C8 C81 -177.94(9) . .
Na1 N8 C8 C81 25.50(14) . .
N7 C7 C9 C8 0.13(12) . .
C71 C7 C9 C8 -178.66(10) . .
N8 C8 C9 C7 -0.62(12) . .
C81 C8 C9 C7 177.96(11) . .
N7 C7 C71 C72 34.98(15) . .
C9 C7 C71 C72 -146.38(11) . .
N7 C7 C71 C76 -143.03(10) . .
C9 C7 C71 C76 35.61(17) . .
C76 C71 C72 C73 4.01(16) . .
C7 C71 C72 C73 -174.03(10) . .
C71 C72 C73 C74 -1.79(17) . .
C72 C73 C74 C75 -1.76(18) . .
C73 C74 C75 C76 3.03(19) . .
C74 C75 C76 C71 -0.76(18) . .
C72 C71 C76 C75 -2.73(16) . .
C7 C71 C76 C75 175.34(10) . .
N8 C8 C81 C82 29.82(15) . .
C9 C8 C81 C82 -148.67(12) . .
N8 C8 C81 C86 -149.83(11) . .
C9 C8 C81 C86 31.68(18) . .
C86 C81 C82 C83 1.83(17) . .
C8 C81 C82 C83 -177.84(11) . .
C81 C82 C83 C84 -1.40(18) . .
C82 C83 C84 C85 0.0(2) . .
C83 C84 C85 C86 1.0(2) . .
C84 C85 C86 C81 -0.5(2) . .
C82 C81 C86 C85 -0.87(18) . .
C8 C81 C86 C85 178.78(11) . .
C7A C2A C3A C4A 0.9(5) . .
C1A C2A C3A C4A -178.4(3) . .
C2A C3A C4A C5A -1.8(5) . .
C3A C4A C5A C6A 1.4(5) . .
C4A C5A C6A C7A -0.2(5) . .
C3A C2A C7A C6A 0.4(5) . .
C1A C2A C7A C6A 179.6(3) . .
C5A C6A C7A C2A -0.7(5) . .
